data_4508443
loop_
_publ_author_name
'Hwang, In Hong'
'Kim, Ha-Yeong'
'Lee, Myoung Mi'
'Na, Yu Jeong'
'Kim, Jin Hoon'
'Kim, Hyun-Chul'
'Kim, Cheal'
'Huh, Seong'
'Kim, Youngmee'
'Kim, Sung-Jin'

_publ_section_title
;
 Zn-MOFs Containing Flexible \a,\w-Alkane (or Alkene)-Dicarboxylates and
 1,2-Bis(4-pyridyl)ethane Ligands: CO2Sorption and Photoluminescence
;
_journal_issue 11
_journal_name_full 'Crystal Growth &amp; Design'
_journal_page_first 4815
_journal_paper_doi 10.1021/cg4009703
_journal_volume 13
_journal_year 2013
_chemical_formula_sum 'C16 H14 N2 O5 Zn'
_chemical_formula_weight 379.66
_chemical_name_systematic
; 
 ? 
;
_space_group_IT_number 2
_symmetry_cell_setting triclinic
_symmetry_space_group_name_Hall '-P 1'
_symmetry_space_group_name_H-M 'P -1'
_atom_sites_solution_hydrogens geom
_atom_sites_solution_primary direct
_atom_sites_solution_secondary difmap
_audit_creation_method SHELXTL
_cell_angle_alpha 91.44(3)
_cell_angle_beta 110.86(3)
_cell_angle_gamma 98.38(3)
_cell_formula_units_Z 2
_cell_length_a 8.5220(17)
_cell_length_b 9.0910(18)
_cell_length_c 11.361(2)
_cell_measurement_reflns_used 947
_cell_measurement_temperature 293(2)
_cell_measurement_theta_max 21.12
_cell_measurement_theta_min 2.98
_cell_volume 810.9(3)
_computing_cell_refinement 'Bruker SMART'
_computing_data_collection 'Bruker SMART'
_computing_data_reduction 'Bruker SAINT'
_computing_molecular_graphics 'Bruker SHELXTL'
_computing_publication_material 'Bruker SHELXTL'
_computing_structure_refinement 'SHELXL-97 (Sheldrick, 1997)'
_computing_structure_solution 'SHELXS-97 (Sheldrick, 1990)'
_diffrn_ambient_temperature 293(2)
_diffrn_measured_fraction_theta_full 0.970
_diffrn_measured_fraction_theta_max 0.970
_diffrn_measurement_device_type 'CCD area detector'
_diffrn_measurement_method 'phi and omega scans'
_diffrn_radiation_monochromator graphite
_diffrn_radiation_source 'fine-focus sealed tube'
_diffrn_radiation_type MoK\a
_diffrn_radiation_wavelength 0.71073
_diffrn_reflns_av_R_equivalents 0.0961
_diffrn_reflns_av_sigmaI/netI 0.3202
_diffrn_reflns_limit_h_max 10
_diffrn_reflns_limit_h_min -10
_diffrn_reflns_limit_k_max 10
_diffrn_reflns_limit_k_min -11
_diffrn_reflns_limit_l_max 12
_diffrn_reflns_limit_l_min -13
_diffrn_reflns_number 4456
_diffrn_reflns_theta_full 26.00
_diffrn_reflns_theta_max 26.00
_diffrn_reflns_theta_min 2.27
_exptl_absorpt_coefficient_mu 1.543
_exptl_absorpt_correction_T_max 0.9698
_exptl_absorpt_correction_T_min 0.8610
_exptl_absorpt_correction_type multi-scan
_exptl_absorpt_process_details '(SADABS, Bruker, 1997)'
_exptl_crystal_colour colorless
_exptl_crystal_density_diffrn 1.555
_exptl_crystal_density_method 'not measured'
_exptl_crystal_description plate
_exptl_crystal_F_000 388
_exptl_crystal_size_max 0.10
_exptl_crystal_size_mid 0.10
_exptl_crystal_size_min 0.02
_refine_diff_density_max 0.996
_refine_diff_density_min -0.704
_refine_diff_density_rms 0.139
_refine_ls_extinction_method none
_refine_ls_goodness_of_fit_ref 0.808
_refine_ls_hydrogen_treatment constr
_refine_ls_matrix_type full
_refine_ls_number_parameters 212
_refine_ls_number_reflns 3096
_refine_ls_number_restraints 0
_refine_ls_restrained_S_all 0.808
_refine_ls_R_factor_all 0.1685
_refine_ls_R_factor_gt 0.0796
_refine_ls_shift/su_max 0.000
_refine_ls_shift/su_mean 0.000
_refine_ls_structure_factor_coef Fsqd
_refine_ls_weighting_details 'calc w=1/[\s^2^(Fo^2^)+(0.0722P)^2^+0.0000P] where P=(Fo^2^+2Fc^2^)/3'
_refine_ls_weighting_scheme calc
_refine_ls_wR_factor_gt 0.1651
_refine_ls_wR_factor_ref 0.1860
_reflns_number_gt 2171
_reflns_number_total 3096
_reflns_threshold_expression >2sigma(I)
_cod_data_source_file cg4009703_si_001.cif
_cod_data_source_block 3
_cod_depositor_comments
;
The following automatic conversions were performed:

'_symmetry_cell_setting' value 'Triclinic' changed to 'triclinic'
according to /home/saulius/struct/CIF-dictionaries/cif_core.dic
dictionary named 'cif_core.dic' version 2.4.2 from 2011-04-26.

Automatic conversion script
Id: cif_fix_values 1891 2012-01-12 08:04:46Z andrius 
;
_cod_original_sg_symbol_H-M P-1
_cod_database_code 4508443

loop_
_symmetry_equiv_pos_as_xyz
'x, y, z'
'-x, -y, -z'

loop_
_atom_site_label
_atom_site_type_symbol
_atom_site_fract_x
_atom_site_fract_y
_atom_site_fract_z
_atom_site_U_iso_or_equiv
_atom_site_adp_type
_atom_site_occupancy
_atom_site_symmetry_multiplicity
_atom_site_calc_flag
_atom_site_refinement_flags
Zn1 Zn 0.99559(13) 0.65099(10) 0.77771(10) 0.0421(4) Uani 1 1 d .
O11 O 1.1108(8) 0.8377(7) 0.7269(6) 0.0684(19) Uani 1 1 d .
O12 O 0.8684(11) 0.7645(7) 0.5717(6) 0.081(2) Uani 1 1 d .
O21 O 1.1740(7) 0.6116(6) 0.9391(6) 0.0520(17) Uani 1 1 d .
O22 O 1.2590(8) 0.5312(7) 0.7922(6) 0.068(2) Uani 1 1 d .
N31 N 0.8421(9) 0.7415(7) 0.8546(7) 0.048(2) Uani 1 1 d .
N41 N 0.8523(8) 0.4555(7) 0.6887(7) 0.0393(18) Uani 1 1 d .
C11 C 0.9968(14) 0.8521(10) 0.6190(9) 0.052(3) Uani 1 1 d .
C12 C 1.0411(11) 0.9897(10) 0.5594(8) 0.055(3) Uani 1 1 d .
H12 H 1.1302 1.0631 0.6084 0.066 Uiso 1 1 calc R
C21 C 1.2804(12) 0.5548(10) 0.9052(10) 0.051(3) Uani 1 1 d .
C22 C 1.4366(9) 0.5237(8) 1.0089(9) 0.047(2) Uani 1 1 d .
H22 H 1.4429 0.5396 1.0918 0.056 Uiso 1 1 calc R
C31 C 0.5777(12) 0.8105(10) 0.8429(10) 0.057(3) Uani 1 1 d .
H31 H 0.4645 0.8126 0.7937 0.069 Uiso 1 1 calc R
C32 C 0.6789(12) 0.7477(9) 0.7927(8) 0.051(3) Uani 1 1 d .
H32 H 0.6299 0.7065 0.7094 0.061 Uiso 1 1 calc R
C33 C 0.9085(12) 0.8011(10) 0.9744(11) 0.066(3) Uani 1 1 d .
H33 H 1.0228 0.7992 1.0203 0.079 Uiso 1 1 calc R
C34 C 0.8141(12) 0.8659(10) 1.0335(9) 0.059(3) Uani 1 1 d .
H34 H 0.8659 0.9054 1.1171 0.071 Uiso 1 1 calc R
C35 C 0.6452(13) 0.8717(10) 0.9689(10) 0.053(3) Uani 1 1 d .
C36 C 0.5311(12) 0.9322(9) 1.0273(9) 0.063(3) Uani 1 1 d .
H36A H 0.4339 0.8555 1.0163 0.075 Uiso 1 1 calc R
H36B H 0.5933 0.9546 1.1173 0.075 Uiso 1 1 calc R
C41 C 0.7160(14) 0.2095(11) 0.6999(12) 0.083(4) Uani 1 1 d .
H41 H 0.6859 0.1403 0.7503 0.100 Uiso 1 1 calc R
C42 C 0.7999(11) 0.3497(10) 0.7519(9) 0.058(3) Uani 1 1 d .
H42 H 0.8218 0.3726 0.8371 0.069 Uiso 1 1 calc R
C43 C 0.8135(12) 0.4139(10) 0.5662(10) 0.063(3) Uani 1 1 d .
H43 H 0.8470 0.4840 0.5179 0.075 Uiso 1 1 calc R
C44 C 0.7295(12) 0.2785(10) 0.5064(10) 0.058(3) Uani 1 1 d .
H44 H 0.7087 0.2591 0.4210 0.070 Uiso 1 1 calc R
C45 C 0.6754(12) 0.1700(11) 0.5718(12) 0.068(3) Uani 1 1 d .
C46 C 0.5822(11) 0.0145(12) 0.5107(13) 0.102(4) Uani 1 1 d .
H46A H 0.5975 0.0003 0.4307 0.122 Uiso 1 1 calc R
H46B H 0.6369 -0.0586 0.5646 0.122 Uiso 1 1 calc R
O1W O 0.3640(13) 0.3048(10) 0.6835(10) 0.148(3) Uiso 1 1 d .

loop_
_atom_site_aniso_label
_atom_site_aniso_U_11
_atom_site_aniso_U_22
_atom_site_aniso_U_33
_atom_site_aniso_U_23
_atom_site_aniso_U_13
_atom_site_aniso_U_12
Zn1 0.0471(6) 0.0396(6) 0.0367(7) 0.0049(5) 0.0123(5) 0.0055(4)
O11 0.070(5) 0.088(5) 0.049(4) 0.030(4) 0.020(4) 0.022(4)
O12 0.129(7) 0.054(4) 0.052(5) 0.007(4) 0.034(5) -0.015(4)
O21 0.048(4) 0.052(4) 0.056(4) -0.001(3) 0.015(3) 0.018(3)
O22 0.058(4) 0.098(5) 0.039(4) 0.009(4) 0.006(4) 0.017(4)
N31 0.042(5) 0.045(4) 0.046(5) 0.014(4) 0.003(4) 0.005(3)
N41 0.048(4) 0.041(4) 0.026(4) 0.000(4) 0.013(4) 0.005(3)
C11 0.081(8) 0.055(7) 0.042(7) 0.015(6) 0.044(6) 0.020(6)
C12 0.062(7) 0.053(5) 0.047(6) 0.010(5) 0.019(5) 0.000(5)
C21 0.047(6) 0.044(6) 0.054(7) 0.014(6) 0.009(6) 0.006(5)
C22 0.042(6) 0.054(6) 0.044(5) 0.015(5) 0.012(5) 0.010(4)
C31 0.046(6) 0.087(7) 0.050(7) 0.021(6) 0.022(6) 0.030(5)
C32 0.057(6) 0.068(6) 0.031(6) 0.012(5) 0.017(5) 0.023(5)
C33 0.045(6) 0.071(7) 0.063(8) -0.022(6) -0.003(6) 0.015(5)
C34 0.056(7) 0.071(7) 0.043(6) -0.025(5) 0.008(6) 0.016(5)
C35 0.075(8) 0.048(6) 0.045(7) 0.002(5) 0.027(6) 0.024(5)
C36 0.088(8) 0.070(7) 0.050(7) 0.014(5) 0.044(6) 0.025(6)
C41 0.101(9) 0.051(7) 0.086(10) 0.022(7) 0.035(8) -0.027(6)
C42 0.076(7) 0.054(6) 0.039(6) 0.009(5) 0.020(5) 0.002(5)
C43 0.078(7) 0.041(6) 0.066(8) 0.013(6) 0.023(6) 0.005(5)
C44 0.074(7) 0.038(5) 0.055(7) -0.013(5) 0.017(5) 0.001(5)
C45 0.046(6) 0.052(6) 0.084(9) -0.008(7) -0.001(6) 0.002(5)
C46 0.073(8) 0.057(6) 0.140(11) -0.018(7) 0.004(10) -0.006(7)

loop_
_atom_type_symbol
_atom_type_description
_atom_type_scat_dispersion_real
_atom_type_scat_dispersion_imag
_atom_type_scat_source
C C 0.0033 0.0016 'International Tables Vol C Tables 4.2.6.8 and 6.1.1.4'
H H 0.0000 0.0000 'International Tables Vol C Tables 4.2.6.8 and 6.1.1.4'
N N 0.0061 0.0033 'International Tables Vol C Tables 4.2.6.8 and 6.1.1.4'
O O 0.0106 0.0060 'International Tables Vol C Tables 4.2.6.8 and 6.1.1.4'
Zn Zn 0.2839 1.4301 'International Tables Vol C Tables 4.2.6.8 and 6.1.1.4'

loop_
_geom_angle_atom_site_label_1
_geom_angle_atom_site_label_2
_geom_angle_atom_site_label_3
_geom_angle
_geom_angle_site_symmetry_1
O21 Zn1 N41 109.2(2) .
O21 Zn1 O11 102.9(2) .
N41 Zn1 O11 136.0(3) .
O21 Zn1 N31 98.1(3) .
N41 Zn1 N31 103.5(3) .
O11 Zn1 N31 100.8(2) .
C11 O11 Zn1 100.5(6) .
C21 O21 Zn1 105.0(6) .
C32 N31 C33 116.2(8) .
C32 N31 Zn1 124.5(6) .
C33 N31 Zn1 119.3(6) .
C42 N41 C43 113.8(8) .
C42 N41 Zn1 121.3(6) .
C43 N41 Zn1 124.6(6) .
O12 C11 O11 123.1(9) .
O12 C11 C12 123.5(9) .
O11 C11 C12 113.4(9) .
C12 C12 C11 122.5(11) 2_776
C12 C12 H12 118.7 2_776
C11 C12 H12 118.7 .
O22 C21 O21 121.6(9) .
O22 C21 C22 121.8(10) .
O21 C21 C22 116.6(9) .
C22 C22 C21 124.6(11) 2_867
C22 C22 H22 117.7 2_867
C21 C22 H22 117.7 .
C32 C31 C35 119.8(9) .
C32 C31 H31 120.1 .
C35 C31 H31 120.1 .
N31 C32 C31 124.5(9) .
N31 C32 H32 117.7 .
C31 C32 H32 117.7 .
N31 C33 C34 123.0(9) .
N31 C33 H33 118.5 .
C34 C33 H33 118.5 .
C35 C34 C33 120.4(9) .
C35 C34 H34 119.8 .
C33 C34 H34 119.8 .
C34 C35 C31 116.0(9) .
C34 C35 C36 124.0(9) .
C31 C35 C36 119.9(9) .
C36 C36 C35 113.7(9) 2_677
C36 C36 H36A 108.8 2_677
C35 C36 H36A 108.8 .
C36 C36 H36B 108.8 2_677
C35 C36 H36B 108.8 .
H36A C36 H36B 107.7 .
C42 C41 C45 120.4(9) .
C42 C41 H41 119.8 .
C45 C41 H41 119.8 .
N41 C42 C41 124.4(9) .
N41 C42 H42 117.8 .
C41 C42 H42 117.8 .
N41 C43 C44 125.8(9) .
N41 C43 H43 117.1 .
C44 C43 H43 117.1 .
C43 C44 C45 120.2(10) .
C43 C44 H44 119.9 .
C45 C44 H44 119.9 .
C44 C45 C41 115.3(9) .
C44 C45 C46 122.9(11) .
C41 C45 C46 121.8(11) .
C46 C46 C45 116.6(13) 2_656
C46 C46 H46A 108.1 2_656
C45 C46 H46A 108.1 .
C46 C46 H46B 108.1 2_656
C45 C46 H46B 108.1 .
H46A C46 H46B 107.3 .

loop_
_geom_bond_atom_site_label_1
_geom_bond_atom_site_label_2
_geom_bond_distance
_geom_bond_site_symmetry_2
Zn1 O21 2.002(6) .
Zn1 N41 2.017(7) .
Zn1 O11 2.036(6) .
Zn1 N31 2.060(7) .
O11 C11 1.288(10) .
O12 C11 1.194(10) .
O21 C21 1.269(10) .
O22 C21 1.239(11) .
N31 C32 1.327(10) .
N31 C33 1.338(11) .
N41 C42 1.334(10) .
N41 C43 1.341(11) .
C11 C12 1.501(11) .
C12 C12 1.313(15) 2_776
C12 H12 0.9300 .
C21 C22 1.500(11) .
C22 C22 1.297(14) 2_867
C22 H22 0.9300 .
C31 C32 1.368(11) .
C31 C35 1.403(12) .
C31 H31 0.9300 .
C32 H32 0.9300 .
C33 C34 1.396(12) .
C33 H33 0.9300 .
C34 C35 1.373(12) .
C34 H34 0.9300 .
C35 C36 1.512(12) .
C36 C36 1.476(14) 2_677
C36 H36A 0.9700 .
C36 H36B 0.9700 .
C41 C42 1.372(12) .
C41 C45 1.395(14) .
C41 H41 0.9300 .
C42 H42 0.9300 .
C43 C44 1.358(11) .
C43 H43 0.9300 .
C44 C45 1.373(13) .
C44 H44 0.9300 .
C45 C46 1.530(13) .
C46 C46 1.319(18) 2_656
C46 H46A 0.9700 .
C46 H46B 0.9700 .

loop_
_geom_torsion_atom_site_label_1
_geom_torsion_atom_site_label_2
_geom_torsion_atom_site_label_3
_geom_torsion_atom_site_label_4
_geom_torsion
_geom_torsion_site_symmetry_4
O21 Zn1 O11 C11 175.6(5) .
N41 Zn1 O11 C11 39.3(7) .
N31 Zn1 O11 C11 -83.4(6) .
N41 Zn1 O21 C21 72.9(6) .
O11 Zn1 O21 C21 -76.6(5) .
N31 Zn1 O21 C21 -179.7(5) .
O21 Zn1 N31 C32 -158.6(6) .
N41 Zn1 N31 C32 -46.5(7) .
O11 Zn1 N31 C32 96.5(6) .
O21 Zn1 N31 C33 22.6(7) .
N41 Zn1 N31 C33 134.7(7) .
O11 Zn1 N31 C33 -82.3(7) .
O21 Zn1 N41 C42 42.7(7) .
O11 Zn1 N41 C42 177.2(5) .
N31 Zn1 N41 C42 -61.0(7) .
O21 Zn1 N41 C43 -131.3(7) .
O11 Zn1 N41 C43 3.2(8) .
N31 Zn1 N41 C43 125.0(7) .
Zn1 O11 C11 O12 -3.5(11) .
Zn1 O11 C11 C12 176.4(6) .
O12 C11 C12 C12 -13.3(18) 2_776
O11 C11 C12 C12 166.8(11) 2_776
Zn1 O21 C21 O22 -1.8(10) .
Zn1 O21 C21 C22 175.7(6) .
O22 C21 C22 C22 2.8(16) 2_867
O21 C21 C22 C22 -174.8(10) 2_867
C33 N31 C32 C31 0.3(12) .
Zn1 N31 C32 C31 -178.6(6) .
C35 C31 C32 N31 -1.1(13) .
C32 N31 C33 C34 0.4(13) .
Zn1 N31 C33 C34 179.4(7) .
N31 C33 C34 C35 -0.3(14) .
C33 C34 C35 C31 -0.5(13) .
C33 C34 C35 C36 176.6(8) .
C32 C31 C35 C34 1.1(13) .
C32 C31 C35 C36 -176.0(7) .
C34 C35 C36 C36 115.3(12) 2_677
C31 C35 C36 C36 -67.8(14) 2_677
C43 N41 C42 C41 0.9(13) .
Zn1 N41 C42 C41 -173.7(7) .
C45 C41 C42 N41 -1.7(16) .
C42 N41 C43 C44 -0.2(13) .
Zn1 N41 C43 C44 174.2(7) .
N41 C43 C44 C45 0.4(15) .
C43 C44 C45 C41 -1.2(14) .
C43 C44 C45 C46 -179.2(8) .
C42 C41 C45 C44 1.8(15) .
C42 C41 C45 C46 179.8(9) .
C44 C45 C46 C46 -106.9(19) 2_656
C41 C45 C46 C46 75.2(19) 2_656
